data_4115160
loop_
_publ_author_name
'Sabrina Antonello'
'Marco Crisma'
'Fernando Formaggio'
'Alessandro Moretto'
'Ferdinando Taddei'
'Claudio Toniolo'
'Flavio Maran'

_publ_section_title
;
 Insights into the Free-Energy Dependence of Intramolecular Dissociative
 Electron Transfers
;
_journal_name_full 'Journal of the American Chemical Society'
_journal_page_first 11503
_journal_page_last 11513
_journal_paper_doi 10.1021/ja0263644
_journal_volume 124
_journal_year 2002
_chemical_formula_sum 'C19 H22 F N O5'
_chemical_formula_weight 363.38
_chemical_name_systematic
; 
 N-(3-fluorophtaloyl)-cis-1-aminocyclohexane-4-carboxylate
 tert-butyl perester 
;
_space_group_IT_number 14
_symmetry_cell_setting monoclinic
_symmetry_space_group_name_Hall '-P 2yab'
_symmetry_space_group_name_H-M 'P 1 21/a 1'
_atom_sites_solution_hydrogens geom
_atom_sites_solution_primary direct
_atom_sites_solution_secondary difmap
_audit_creation_method SHELXL-97
_cell_angle_alpha 90.00
_cell_angle_beta 106.28(4)
_cell_angle_gamma 90.00
_cell_formula_units_Z 8
_cell_length_a 14.256(3)
_cell_length_b 11.009(3)
_cell_length_c 24.814(5)
_cell_measurement_reflns_used 48
_cell_measurement_temperature 293(2)
_cell_measurement_theta_max 20
_cell_measurement_theta_min 12
_cell_volume 3738.3(17)
_computing_molecular_graphics 'ORTEP-3 for Windows (Farrugia, 1997)'
_computing_publication_material 'PARST96 (Nardelli, 1995)'
_computing_structure_refinement 'SHELXL-97 (Sheldrick, 1997)'
_computing_structure_solution 'SHELXS-97 (Sheldrick, 1997)'
_diffrn_ambient_temperature 293(2)
_diffrn_measured_fraction_theta_full 0.995
_diffrn_measured_fraction_theta_max 0.995
_diffrn_measurement_device_type 'Philips PW1100 diffractometer'
_diffrn_measurement_method '\q-2\q scans'
_diffrn_radiation_monochromator graphite
_diffrn_radiation_source 'fine-focus sealed tube'
_diffrn_radiation_type CuK\a
_diffrn_radiation_wavelength 1.54178
_diffrn_reflns_av_R_equivalents 0.0288
_diffrn_reflns_av_sigmaI/netI 0.0132
_diffrn_reflns_limit_h_max 15
_diffrn_reflns_limit_h_min -16
_diffrn_reflns_limit_k_max 12
_diffrn_reflns_limit_k_min -1
_diffrn_reflns_limit_l_max 27
_diffrn_reflns_limit_l_min 0
_diffrn_reflns_number 6328
_diffrn_reflns_theta_full 60.14
_diffrn_reflns_theta_max 60.14
_diffrn_reflns_theta_min 4.42
_diffrn_standards_decay_% negligible
_diffrn_standards_interval_count 50
_diffrn_standards_number 3
_exptl_absorpt_coefficient_mu 0.838
_exptl_absorpt_correction_type none
_exptl_crystal_colour colourless
_exptl_crystal_density_diffrn 1.291
_exptl_crystal_description prism
_exptl_crystal_F_000 1536
_exptl_crystal_size_max 0.50
_exptl_crystal_size_mid 0.50
_exptl_crystal_size_min 0.30
_refine_diff_density_max 0.291
_refine_diff_density_min -0.305
_refine_diff_density_rms 0.061
_refine_ls_extinction_coef 0.0108(6)
_refine_ls_extinction_expression Fc^*^=kFc[1+0.001xFc^2^\l^3^/sin(2\q)]^-1/4^
_refine_ls_extinction_method SHELXL
_refine_ls_goodness_of_fit_ref 1.037
_refine_ls_hydrogen_treatment constr
_refine_ls_matrix_type fullcycle
_refine_ls_number_parameters 495
_refine_ls_number_reflns 5543
_refine_ls_number_restraints 44
_refine_ls_restrained_S_all 1.042
_refine_ls_R_factor_all 0.0697
_refine_ls_R_factor_gt 0.0649
_refine_ls_shift/su_max 0.744
_refine_ls_shift/su_mean 0.048
_refine_ls_structure_factor_coef Fsqd
_refine_ls_weighting_details 'calc w=1/[\s^2^(Fo^2^)+(0.1169P)^2^+1.3891P] where P=(Fo^2^+2Fc^2^)/3'
_refine_ls_weighting_scheme calc
_refine_ls_wR_factor_gt 0.1834
_refine_ls_wR_factor_ref 0.1877
_reflns_number_gt 4871
_reflns_number_total 5543
_reflns_threshold_expression >2sigma(I)
_cod_data_source_file ja0263644_s2_2.cif
_cod_data_source_block 1b
_cod_original_cell_volume 3738.3(15)
_cod_database_code 4115160

loop_
_symmetry_equiv_pos_as_xyz
'x, y, z'
'-x+1/2, y+1/2, -z'
'-x, -y, -z'
'x-1/2, -y-1/2, z'

loop_
_atom_site_label
_atom_site_type_symbol
_atom_site_fract_x
_atom_site_fract_y
_atom_site_fract_z
_atom_site_U_iso_or_equiv
_atom_site_adp_type
_atom_site_occupancy
_atom_site_symmetry_multiplicity
_atom_site_calc_flag
_atom_site_refinement_flags
_atom_site_disorder_assembly
_atom_site_disorder_group
C1 C 0.83597(18) 0.7170(2) 0.32681(12) 0.0634(6) Uani 1 1 d . . .
C2 C 0.8534(2) 0.8403(2) 0.33074(14) 0.0761(8) Uani 1 1 d . . .
C3 C 0.7763(2) 0.9199(2) 0.32314(13) 0.0786(8) Uani 1 1 d . . .
H3 H 0.7875 1.0032 0.3253 0.094 Uiso 1 1 calc R . .
C4 C 0.6835(2) 0.8761(2) 0.31245(13) 0.0761(8) Uani 1 1 d . . .
H4 H 0.6320 0.9306 0.3077 0.091 Uiso 1 1 calc R . .
C5 C 0.66370(19) 0.7531(2) 0.30845(12) 0.0675(7) Uani 1 1 d . . .
H5 H 0.6001 0.7241 0.3013 0.081 Uiso 1 1 calc R . .
C6 C 0.74136(17) 0.6756(2) 0.31535(10) 0.0567(6) Uani 1 1 d . . .
F1 F 0.94470(13) 0.88350(15) 0.34189(12) 0.1169(8) Uani 1 1 d . . .
C7 C 0.74505(16) 0.5400(2) 0.31584(10) 0.0578(6) Uani 1 1 d . . .
O1 O 0.67807(12) 0.47005(16) 0.30863(9) 0.0782(6) Uani 1 1 d . . .
C8 C 0.90268(19) 0.6109(2) 0.33570(14) 0.0728(8) Uani 1 1 d . . .
O2 O 0.99020(14) 0.61017(17) 0.34769(13) 0.1042(8) Uani 1 1 d . . .
N1 N 0.84268(14) 0.50880(17) 0.32740(10) 0.0638(5) Uani 1 1 d . . .
C9 C 0.87740(17) 0.38201(19) 0.33426(11) 0.0599(6) Uani 1 1 d . . .
H9 H 0.8198 0.3292 0.3250 0.072 Uiso 1 1 calc R . .
C10 C 0.93725(18) 0.3518(2) 0.29378(11) 0.0612(6) Uani 1 1 d . . .
H10A H 0.8963 0.3602 0.2555 0.073 Uiso 1 1 calc R . .
H10B H 0.9908 0.4090 0.2992 0.073 Uiso 1 1 calc R . .
C11 C 0.97796(18) 0.2234(2) 0.30260(11) 0.0625(6) Uani 1 1 d . . .
H11A H 0.9243 0.1660 0.2917 0.075 Uiso 1 1 calc R . .
H11B H 1.0199 0.2103 0.2784 0.075 Uiso 1 1 calc R . .
C12 C 1.03534(18) 0.19932(19) 0.36258(10) 0.0588(6) Uani 1 1 d . . .
H12 H 1.0502 0.1123 0.3657 0.071 Uiso 1 1 calc R . .
C13 C 0.9717(2) 0.2272(2) 0.40221(12) 0.0678(7) Uani 1 1 d . . .
H13A H 0.9169 0.1714 0.3945 0.081 Uiso 1 1 calc R . .
H13B H 1.0101 0.2152 0.4408 0.081 Uiso 1 1 calc R . .
C14 C 0.93385(19) 0.3569(2) 0.39466(11) 0.0666(7) Uani 1 1 d . . .
H14A H 0.8917 0.3707 0.4187 0.080 Uiso 1 1 calc R . .
H14B H 0.9885 0.4127 0.4060 0.080 Uiso 1 1 calc R . .
C15 C 1.13160(17) 0.26624(19) 0.37843(10) 0.0555(6) Uani 1 1 d . . .
O3 O 1.16783(14) 0.32067(17) 0.34813(8) 0.0749(5) Uani 1 1 d . . .
O4 O 1.17363(14) 0.25353(18) 0.43445(8) 0.0767(5) Uani 1 1 d . . .
O5 O 1.27070(14) 0.3087(2) 0.45176(9) 0.0961(7) Uani 1 1 d . . .
C16 C 1.2726(2) 0.4010(3) 0.49364(13) 0.0879(9) Uani 1 1 d . . .
C17 C 1.2466(7) 0.3500(5) 0.5423(2) 0.211(4) Uani 1 1 d . . .
H17A H 1.1795 0.3247 0.5311 0.316 Uiso 1 1 calc R . .
H17B H 1.2558 0.4106 0.5711 0.316 Uiso 1 1 calc R . .
H17C H 1.2877 0.2814 0.5565 0.316 Uiso 1 1 calc R . .
C18 C 1.2038(4) 0.5015(4) 0.4680(2) 0.1359(17) Uani 1 1 d . . .
H18A H 1.2187 0.5304 0.4349 0.204 Uiso 1 1 calc R . .
H18B H 1.2108 0.5668 0.4945 0.204 Uiso 1 1 calc R . .
H18C H 1.1379 0.4718 0.4583 0.204 Uiso 1 1 calc R . .
C19 C 1.3765(3) 0.4445(7) 0.5068(3) 0.211(4) Uani 1 1 d . . .
H19A H 1.4193 0.3761 0.5093 0.317 Uiso 1 1 calc R . .
H19B H 1.3933 0.4872 0.5419 0.317 Uiso 1 1 calc R . .
H19C H 1.3834 0.4980 0.4776 0.317 Uiso 1 1 calc R . .
C21 C 1.01326(17) 0.7336(2) 0.16927(11) 0.0629(6) Uani 1 1 d . . .
C22 C 1.0335(2) 0.8562(2) 0.17204(14) 0.0765(8) Uani 1 1 d . . .
C23 C 0.9671(2) 0.9372(2) 0.18185(15) 0.0858(9) Uani 1 1 d . . .
H23 H 0.9809 1.0199 0.1838 0.103 Uiso 1 1 calc R . .
C24 C 0.8806(2) 0.8966(2) 0.18874(15) 0.0845(9) Uani 1 1 d . . .
H24 H 0.8358 0.9524 0.1951 0.101 Uiso 1 1 calc R . .
C25 C 0.85834(19) 0.7737(2) 0.18646(13) 0.0730(7) Uani 1 1 d . . .
H25 H 0.7996 0.7459 0.1913 0.088 Uiso 1 1 calc R . .
C26 C 0.92573(16) 0.6952(2) 0.17686(11) 0.0589(6) Uani 1 1 d . . .
F21 F 1.11820(14) 0.89663(15) 0.16548(11) 0.1152(8) Uani 1 1 d . . .
C27 C 0.92284(16) 0.5605(2) 0.17167(10) 0.0585(6) Uani 1 1 d . . .
O21 O 0.85697(12) 0.49321(16) 0.17280(9) 0.0770(6) Uani 1 1 d . . .
C28 C 1.06809(18) 0.6261(2) 0.15941(13) 0.0679(7) Uani 1 1 d . . .
O22 O 1.14571(14) 0.62215(17) 0.14930(11) 0.0927(7) Uani 1 1 d . . .
N21 N 1.01089(14) 0.52580(17) 0.16360(10) 0.0642(6) Uani 1 1 d . . .
C29 C 1.03880(17) 0.3973(2) 0.15849(11) 0.0622(6) Uani 1 1 d . . .
H29 H 0.9880 0.3462 0.1665 0.075 Uiso 1 1 calc R . .
C30 C 1.04159(18) 0.3689(2) 0.09958(11) 0.0677(7) Uani 1 1 d . . .
H30A H 1.0877 0.4225 0.0892 0.081 Uiso 1 1 calc R . .
H30B H 0.9775 0.3827 0.0737 0.081 Uiso 1 1 calc R . .
C31 C 1.07174(19) 0.2374(2) 0.09512(13) 0.0725(7) Uani 1 1 d . . .
H31A H 1.0762 0.2223 0.0574 0.087 Uiso 1 1 calc R . .
H31B H 1.0221 0.1840 0.1018 0.087 Uiso 1 1 calc R . .
C32 C 1.16987(17) 0.2085(2) 0.13724(11) 0.0617(6) Uani 1 1 d . . .
H32 H 1.1800 0.1207 0.1356 0.074 Uiso 1 1 calc R . .
C33 C 1.1661(2) 0.2375(2) 0.19628(12) 0.0673(7) Uani 1 1 d . . .
H33A H 1.2303 0.2244 0.2222 0.081 Uiso 1 1 calc R . .
H33B H 1.1209 0.1824 0.2065 0.081 Uiso 1 1 calc R . .
C34 C 1.13436(19) 0.3679(2) 0.20217(11) 0.0641(6) Uani 1 1 d . . .
H34A H 1.1265 0.3795 0.2394 0.077 Uiso 1 1 calc R . .
H34B H 1.1847 0.4232 0.1979 0.077 Uiso 1 1 calc R . .
C35 C 1.25596(17) 0.2700(2) 0.12456(10) 0.0577(6) Uani 1 1 d . . .
O23 O 1.32436(13) 0.31439(17) 0.15676(8) 0.0778(5) Uani 1 1 d . . .
O24 O 1.24341(14) 0.2631(2) 0.06827(8) 0.0837(6) Uani 1 1 d . . .
O25 O 1.32568(17) 0.3153(3) 0.05286(12) 0.1323(12) Uani 1 1 d . A .
C36 C 1.2915(2) 0.4022(3) 0.00852(13) 0.0941(10) Uani 1 1 d D . .
C37 C 1.3850(5) 0.4740(10) 0.0091(4) 0.141(4) Uani 0.50 1 d PDU A 1
H37A H 1.4035 0.5244 0.0419 0.211 Uiso 0.50 1 calc PR A 1
H37B H 1.3726 0.5241 -0.0239 0.211 Uiso 0.50 1 calc PR A 1
H37C H 1.4369 0.4182 0.0095 0.211 Uiso 0.50 1 calc PR A 1
C38 C 1.2270(6) 0.4928(6) 0.0263(4) 0.171(6) Uani 0.50 1 d PU A 1
H38A H 1.1599 0.4685 0.0119 0.257 Uiso 0.50 1 calc PR A 1
H38B H 1.2358 0.5715 0.0117 0.257 Uiso 0.50 1 calc PR A 1
H38C H 1.2441 0.4962 0.0665 0.257 Uiso 0.50 1 calc PR A 1
C39 C 1.2492(12) 0.3414(9) -0.0451(3) 0.256(12) Uani 0.50 1 d PDU A 1
H39A H 1.2953 0.2841 -0.0519 0.383 Uiso 0.50 1 calc PR A 1
H39B H 1.2338 0.4006 -0.0747 0.383 Uiso 0.50 1 calc PR A 1
H39C H 1.1907 0.2996 -0.0440 0.383 Uiso 0.50 1 calc PR A 1
C37' C 1.3704(7) 0.4111(13) -0.0196(4) 0.234(10) Uani 0.50 1 d PDU A 2
H37D H 1.4323 0.4194 0.0081 0.350 Uiso 0.50 1 calc PR A 2
H37E H 1.3591 0.4806 -0.0440 0.350 Uiso 0.50 1 calc PR A 2
H37F H 1.3707 0.3389 -0.0413 0.350 Uiso 0.50 1 calc PR A 2
C38' C 1.2714(10) 0.5160(7) 0.0352(5) 0.200(7) Uani 0.50 1 d PDU A 2
H38D H 1.2026 0.5226 0.0309 0.300 Uiso 0.50 1 calc PR A 2
H38E H 1.2926 0.5843 0.0176 0.300 Uiso 0.50 1 calc PR A 2
H38F H 1.3061 0.5150 0.0744 0.300 Uiso 0.50 1 calc PR A 2
C39' C 1.1962(7) 0.3563(9) -0.0320(3) 0.165(5) Uani 0.50 1 d PDU A 2
H39D H 1.2042 0.2732 -0.0417 0.247 Uiso 0.50 1 calc PR A 2
H39E H 1.1804 0.4051 -0.0654 0.247 Uiso 0.50 1 calc PR A 2
H39F H 1.1444 0.3617 -0.0144 0.247 Uiso 0.50 1 calc PR A 2

loop_
_atom_site_aniso_label
_atom_site_aniso_U_11
_atom_site_aniso_U_22
_atom_site_aniso_U_33
_atom_site_aniso_U_23
_atom_site_aniso_U_13
_atom_site_aniso_U_12
C1 0.0601(14) 0.0462(13) 0.0927(18) 0.0008(12) 0.0358(13) 0.0008(10)
C2 0.0691(17) 0.0488(14) 0.119(2) 0.0002(14) 0.0409(15) -0.0034(12)
C3 0.090(2) 0.0444(13) 0.112(2) 0.0028(14) 0.0449(17) 0.0072(13)
C4 0.0790(18) 0.0571(16) 0.101(2) 0.0098(13) 0.0407(15) 0.0198(13)
C5 0.0589(14) 0.0618(15) 0.0872(18) 0.0078(12) 0.0296(12) 0.0091(11)
C6 0.0599(14) 0.0481(12) 0.0691(14) 0.0038(10) 0.0296(11) 0.0039(10)
F1 0.0785(12) 0.0551(10) 0.223(2) -0.0038(11) 0.0523(13) -0.0143(8)
C7 0.0534(13) 0.0515(13) 0.0757(15) 0.0011(11) 0.0298(11) -0.0021(11)
O1 0.0575(10) 0.0556(10) 0.1278(16) -0.0017(10) 0.0364(10) -0.0064(8)
C8 0.0559(15) 0.0474(14) 0.125(2) -0.0005(13) 0.0415(14) -0.0010(10)
O2 0.0544(12) 0.0540(11) 0.212(3) 0.0006(13) 0.0499(13) -0.0011(8)
N1 0.0534(11) 0.0413(10) 0.1043(15) 0.0026(10) 0.0346(10) 0.0007(8)
C9 0.0557(13) 0.0402(12) 0.0913(17) 0.0014(11) 0.0331(12) 0.0001(9)
C10 0.0606(14) 0.0528(13) 0.0752(15) 0.0051(11) 0.0273(11) 0.0033(11)
C11 0.0631(14) 0.0478(13) 0.0831(17) -0.0105(11) 0.0312(12) -0.0039(11)
C12 0.0683(14) 0.0348(11) 0.0819(16) 0.0021(10) 0.0354(12) 0.0045(10)
C13 0.0725(16) 0.0575(14) 0.0851(17) 0.0133(12) 0.0411(13) 0.0027(12)
C14 0.0703(16) 0.0588(14) 0.0846(17) -0.0024(12) 0.0444(13) 0.0028(12)
C15 0.0653(14) 0.0384(11) 0.0691(15) -0.0019(10) 0.0293(11) 0.0058(10)
O3 0.0778(12) 0.0709(12) 0.0831(12) 0.0003(9) 0.0340(10) -0.0153(9)
O4 0.0822(12) 0.0748(12) 0.0752(12) -0.0015(9) 0.0258(9) -0.0024(9)
O5 0.0698(12) 0.1186(18) 0.0979(15) -0.0462(13) 0.0205(10) -0.0010(12)
C16 0.099(2) 0.087(2) 0.0794(19) -0.0275(16) 0.0281(16) -0.0042(17)
C17 0.432(12) 0.129(4) 0.092(3) -0.018(3) 0.105(5) -0.039(6)
C18 0.165(4) 0.074(2) 0.152(4) -0.027(2) 0.016(3) -0.005(2)
C19 0.099(3) 0.285(8) 0.244(6) -0.195(6) 0.039(4) -0.039(4)
C21 0.0572(14) 0.0448(12) 0.0897(18) 0.0036(11) 0.0254(12) 0.0005(10)
C22 0.0681(16) 0.0469(13) 0.121(2) 0.0050(14) 0.0375(15) -0.0036(12)
C23 0.088(2) 0.0443(14) 0.128(3) 0.0041(15) 0.0347(18) 0.0055(13)
C24 0.0819(19) 0.0557(16) 0.123(2) 0.0064(15) 0.0405(17) 0.0191(14)
C25 0.0623(15) 0.0580(15) 0.106(2) 0.0121(14) 0.0352(14) 0.0114(12)
C26 0.0523(13) 0.0473(12) 0.0783(15) 0.0104(11) 0.0203(11) 0.0055(10)
F21 0.0906(12) 0.0545(9) 0.220(2) -0.0014(11) 0.0748(14) -0.0164(8)
C27 0.0494(12) 0.0489(13) 0.0791(15) 0.0098(11) 0.0209(11) 0.0015(10)
O21 0.0555(10) 0.0545(10) 0.1266(16) 0.0191(10) 0.0346(10) -0.0003(8)
C28 0.0567(14) 0.0466(13) 0.107(2) 0.0026(12) 0.0337(13) -0.0013(10)
O22 0.0666(12) 0.0560(11) 0.174(2) -0.0004(11) 0.0637(13) -0.0039(8)
N21 0.0524(11) 0.0409(10) 0.1063(16) 0.0017(10) 0.0341(10) -0.0007(8)
C29 0.0546(13) 0.0403(12) 0.0972(18) 0.0019(11) 0.0303(12) -0.0009(10)
C30 0.0542(14) 0.0590(14) 0.0840(17) -0.0010(12) 0.0096(12) 0.0029(11)
C31 0.0601(15) 0.0576(15) 0.098(2) -0.0173(13) 0.0199(13) -0.0057(11)
C32 0.0605(14) 0.0344(11) 0.0926(18) -0.0014(11) 0.0256(12) 0.0006(10)
C33 0.0682(15) 0.0519(14) 0.0872(18) 0.0147(12) 0.0307(13) 0.0076(11)
C34 0.0694(15) 0.0531(13) 0.0739(15) 0.0013(11) 0.0266(12) 0.0038(11)
C35 0.0588(14) 0.0402(11) 0.0741(16) 0.0056(10) 0.0185(11) 0.0053(10)
O23 0.0699(12) 0.0664(12) 0.0951(13) 0.0007(10) 0.0200(10) -0.0149(9)
O24 0.0728(12) 0.0989(15) 0.0814(13) 0.0154(10) 0.0251(9) 0.0047(10)
O25 0.0800(14) 0.202(3) 0.129(2) 0.095(2) 0.0511(14) 0.0394(16)
C36 0.093(2) 0.101(2) 0.087(2) 0.0393(18) 0.0214(17) 0.0125(18)
C37 0.091(5) 0.200(10) 0.141(8) 0.108(8) 0.048(5) 0.012(6)
C38 0.168(9) 0.062(4) 0.340(17) 0.088(7) 0.163(10) 0.022(5)
C39 0.49(3) 0.219(15) 0.092(7) -0.025(8) 0.131(13) -0.168(18)
C37' 0.183(13) 0.39(3) 0.161(12) 0.159(15) 0.108(10) 0.108(15)
C38' 0.336(19) 0.092(6) 0.238(15) -0.005(8) 0.189(14) -0.072(10)
C39' 0.231(13) 0.171(10) 0.065(5) 0.049(6) -0.003(7) -0.030(9)

loop_
_atom_type_symbol
_atom_type_description
_atom_type_scat_dispersion_real
_atom_type_scat_dispersion_imag
_atom_type_scat_source
C C 0.0181 0.0091 'International Tables Vol C Tables 4.2.6.8 and 6.1.1.4'
H H 0.0000 0.0000 'International Tables Vol C Tables 4.2.6.8 and 6.1.1.4'
N N 0.0311 0.0180 'International Tables Vol C Tables 4.2.6.8 and 6.1.1.4'
O O 0.0492 0.0322 'International Tables Vol C Tables 4.2.6.8 and 6.1.1.4'
F F 0.0727 0.0534 'International Tables Vol C Tables 4.2.6.8 and 6.1.1.4'

loop_
_geom_angle_atom_site_label_1
_geom_angle_atom_site_label_2
_geom_angle_atom_site_label_3
_geom_angle
C6 C1 C2 119.2(2)
C6 C1 C8 108.7(2)
C2 C1 C8 132.0(2)
F1 C2 C3 119.6(2)
F1 C2 C1 120.7(2)
C3 C2 C1 119.7(3)
C4 C3 C2 119.7(3)
C3 C4 C5 121.9(2)
C6 C5 C4 117.4(2)
C5 C6 C1 122.0(2)
C5 C6 C7 130.5(2)
C1 C6 C7 107.4(2)
O1 C7 N1 125.7(2)
O1 C7 C6 128.0(2)
N1 C7 C6 106.33(19)
O2 C8 N1 125.8(2)
O2 C8 C1 128.4(2)
N1 C8 C1 105.8(2)
C7 N1 C8 111.76(19)
C7 N1 C9 123.01(19)
C8 N1 C9 125.1(2)
N1 C9 C14 110.8(2)
N1 C9 C10 111.22(19)
C14 C9 C10 111.8(2)
C11 C10 C9 111.7(2)
C12 C11 C10 112.7(2)
C11 C12 C15 111.9(2)
C11 C12 C13 109.9(2)
C15 C12 C13 113.0(2)
C14 C13 C12 111.10(19)
C9 C14 C13 111.4(2)
O3 C15 O4 123.7(2)
O3 C15 C12 127.4(2)
O4 C15 C12 108.9(2)
C15 O4 O5 111.58(19)
C16 O5 O4 109.1(2)
O5 C16 C17 111.3(3)
O5 C16 C18 109.7(3)
C17 C16 C18 110.2(4)
O5 C16 C19 101.4(3)
C17 C16 C19 113.7(5)
C18 C16 C19 110.2(4)
C26 C21 C22 118.5(2)
C26 C21 C28 108.6(2)
C22 C21 C28 132.9(2)
F21 C22 C23 119.8(2)
F21 C22 C21 120.2(2)
C23 C22 C21 120.0(3)
C24 C23 C22 120.2(3)
C23 C24 C25 121.1(3)
C26 C25 C24 117.5(3)
C25 C26 C21 122.7(2)
C25 C26 C27 130.1(2)
C21 C26 C27 107.3(2)
O21 C27 N21 125.5(2)
O21 C27 C26 127.9(2)
N21 C27 C26 106.51(19)
O22 C28 N21 125.4(2)
O22 C28 C21 128.7(2)
N21 C28 C21 105.9(2)
C27 N21 C28 111.52(19)
C27 N21 C29 123.55(19)
C28 N21 C29 124.90(19)
N21 C29 C30 111.2(2)
N21 C29 C34 110.5(2)
C30 C29 C34 112.7(2)
C29 C30 C31 110.7(2)
C30 C31 C32 111.8(2)
C35 C32 C33 111.0(2)
C35 C32 C31 114.0(2)
C33 C32 C31 110.1(2)
C32 C33 C34 112.5(2)
C29 C34 C33 111.3(2)
O23 C35 O24 124.4(2)
O23 C35 C32 127.6(2)
O24 C35 C32 108.0(2)
C35 O24 O25 111.4(2)
C36 O25 O24 109.9(2)
O25 C36 C39 111.0(3)
O25 C36 C37' 105.4(5)
C39 C36 C37' 77.0(8)
O25 C36 C38' 106.7(6)
C39 C36 C38' 135.4(7)
C37' C36 C38' 114.9(6)
O25 C36 C38 108.8(3)
C39 C36 C38 116.2(6)
C37' C36 C38 134.5(6)
C38' C36 C38 25.6(5)
O25 C36 C39' 109.4(4)
C39 C36 C39' 35.6(7)
C37' C36 C39' 111.2(5)
C38' C36 C39' 109.0(6)
C38 C36 C39' 84.8(5)
O25 C36 C37 103.1(3)
C39 C36 C37 112.1(7)
C37' C36 C37 37.4(7)
C38' C36 C37 80.7(6)
C38 C36 C37 104.7(6)
C39' C36 C37 141.0(5)

loop_
_geom_bond_atom_site_label_1
_geom_bond_atom_site_label_2
_geom_bond_distance
C1 C6 1.376(3)
C1 C2 1.378(4)
C1 C8 1.483(3)
C2 F1 1.340(3)
C2 C3 1.377(4)
C3 C4 1.363(4)
C4 C5 1.381(4)
C5 C6 1.370(3)
C6 C7 1.493(3)
C7 O1 1.201(3)
C7 N1 1.383(3)
C8 O2 1.199(3)
C8 N1 1.392(3)
N1 C9 1.475(3)
C9 C14 1.515(4)
C9 C10 1.526(3)
C10 C11 1.520(3)
C11 C12 1.507(4)
C12 C15 1.509(3)
C12 C13 1.544(3)
C13 C14 1.519(4)
C15 O3 1.187(3)
C15 O4 1.358(3)
O4 O5 1.461(3)
O5 C16 1.449(3)
C16 C17 1.470(6)
C16 C18 1.496(5)
C16 C19 1.504(5)
C21 C26 1.379(3)
C21 C22 1.379(4)
C21 C28 1.476(3)
C22 F21 1.338(3)
C22 C23 1.371(4)
C23 C24 1.367(4)
C24 C25 1.388(4)
C25 C26 1.362(3)
C26 C27 1.489(3)
C27 O21 1.202(3)
C27 N21 1.379(3)
C28 O22 1.202(3)
C28 N21 1.394(3)
N21 C29 1.485(3)
C29 C30 1.506(4)
C29 C34 1.519(4)
C30 C31 1.522(4)
C31 C32 1.527(4)
C32 C35 1.510(3)
C32 C33 1.515(4)
C33 C34 1.524(3)
C35 O23 1.180(3)
C35 O24 1.360(3)
O24 O25 1.451(3)
O25 C36 1.436(4)
C36 C39 1.461(9)
C36 C37' 1.484(7)
C36 C38' 1.482(7)
C36 C38 1.503(9)
C36 C39' 1.532(7)
C36 C37 1.547(7)

loop_
_geom_torsion_atom_site_label_1
_geom_torsion_atom_site_label_2
_geom_torsion_atom_site_label_3
_geom_torsion_atom_site_label_4
_geom_torsion
C6 C1 C2 F1 180.0(3)
C8 C1 C2 F1 3.7(5)
C6 C1 C2 C3 0.0(4)
C8 C1 C2 C3 -176.3(3)
F1 C2 C3 C4 -179.2(3)
C1 C2 C3 C4 0.8(5)
C2 C3 C4 C5 -0.6(5)
C3 C4 C5 C6 -0.4(4)
C4 C5 C6 C1 1.1(4)
C4 C5 C6 C7 177.2(3)
C2 C1 C6 C5 -0.9(4)
C8 C1 C6 C5 176.1(3)
C2 C1 C6 C7 -177.8(3)
C8 C1 C6 C7 -0.8(3)
C5 C6 C7 O1 2.1(5)
C1 C6 C7 O1 178.7(3)
C5 C6 C7 N1 -176.8(3)
C1 C6 C7 N1 -0.3(3)
C6 C1 C8 O2 -178.2(3)
C2 C1 C8 O2 -1.7(6)
C6 C1 C8 N1 1.6(3)
C2 C1 C8 N1 178.1(3)
O1 C7 N1 C8 -177.6(3)
C6 C7 N1 C8 1.4(3)
O1 C7 N1 C9 -2.1(4)
C6 C7 N1 C9 176.9(2)
O2 C8 N1 C7 178.0(3)
C1 C8 N1 C7 -1.8(3)
O2 C8 N1 C9 2.6(5)
C1 C8 N1 C9 -177.2(2)
C7 N1 C9 C14 -111.1(3)
C8 N1 C9 C14 63.9(3)
C7 N1 C9 C10 123.9(2)
C8 N1 C9 C10 -61.1(3)
N1 C9 C10 C11 177.0(2)
C14 C9 C10 C11 52.5(3)
C9 C10 C11 C12 -53.9(3)
C10 C11 C12 C15 -71.1(2)
C10 C11 C12 C13 55.4(3)
C11 C12 C13 C14 -56.4(3)
C15 C12 C13 C14 69.4(3)
N1 C9 C14 C13 -178.97(19)
C10 C9 C14 C13 -54.3(3)
C12 C13 C14 C9 56.3(3)
C11 C12 C15 O3 -8.8(3)
C13 C12 C15 O3 -133.5(3)
C11 C12 C15 O4 172.20(18)
C13 C12 C15 O4 47.4(3)
O3 C15 O4 O5 -3.4(3)
C12 C15 O4 O5 175.68(17)
C15 O4 O5 C16 121.2(3)
O4 O5 C16 C17 57.6(5)
O4 O5 C16 C18 -64.6(4)
O4 O5 C16 C19 178.9(4)
C26 C21 C22 F21 179.3(3)
C28 C21 C22 F21 -0.6(5)
C26 C21 C22 C23 -0.4(5)
C28 C21 C22 C23 179.8(3)
F21 C22 C23 C24 -179.8(3)
C21 C22 C23 C24 -0.2(5)
C22 C23 C24 C25 0.5(5)
C23 C24 C25 C26 -0.3(5)
C24 C25 C26 C21 -0.3(4)
C24 C25 C26 C27 -179.4(3)
C22 C21 C26 C25 0.6(4)
C28 C21 C26 C25 -179.5(3)
C22 C21 C26 C27 179.9(3)
C28 C21 C26 C27 -0.2(3)
C25 C26 C27 O21 3.3(5)
C21 C26 C27 O21 -175.9(3)
C25 C26 C27 N21 -178.3(3)
C21 C26 C27 N21 2.5(3)
C26 C21 C28 O22 177.4(3)
C22 C21 C28 O22 -2.7(6)
C26 C21 C28 N21 -2.1(3)
C22 C21 C28 N21 177.8(3)
O21 C27 N21 C28 174.6(3)
C26 C27 N21 C28 -3.9(3)
O21 C27 N21 C29 -3.8(4)
C26 C27 N21 C29 177.7(2)
O22 C28 N21 C27 -175.7(3)
C21 C28 N21 C27 3.8(3)
O22 C28 N21 C29 2.6(5)
C21 C28 N21 C29 -177.9(2)
C27 N21 C29 C30 110.4(3)
C28 N21 C29 C30 -67.7(3)
C27 N21 C29 C34 -123.7(3)
C28 N21 C29 C34 58.2(3)
N21 C29 C30 C31 179.16(19)
C34 C29 C30 C31 54.5(3)
C29 C30 C31 C32 -56.2(3)
C30 C31 C32 C35 -69.4(3)
C30 C31 C32 C33 56.1(3)
C35 C32 C33 C34 72.6(3)
C31 C32 C33 C34 -54.6(3)
N21 C29 C34 C33 -178.00(19)
C30 C29 C34 C33 -52.9(3)
C32 C33 C34 C29 53.1(3)
C33 C32 C35 O23 14.9(3)
C31 C32 C35 O23 140.0(3)
C33 C32 C35 O24 -166.77(19)
C31 C32 C35 O24 -41.7(3)
O23 C35 O24 O25 1.1(3)
C32 C35 O24 O25 -177.3(2)
C35 O24 O25 C36 -128.5(3)
O24 O25 C36 C39 -75.5(8)
O24 O25 C36 C37' -157.1(6)
O24 O25 C36 C38' 80.3(6)
O24 O25 C36 C38 53.5(4)
O24 O25 C36 C39' -37.5(6)
O24 O25 C36 C37 164.3(5)
